data_2018485
loop_
_publ_author_name
'Blanco, Maria C.'
'Palma, Alirio'
'Cobo, Justo'
'Glidewell, Christopher'

_publ_section_title
;
 (2<i>RS</i>,4<i>RS</i>)-7-Fluoro-2-(2-phenylethyl)-2,3,4,5-tetrahydro-1<i>H</i>-1,4-epoxy-1-benzazepine
 and
 (2<i>RS</i>,4<i>RS</i>)-7-chloro-2-(2-phenylethyl)-2,3,4,5-tetrahydro-1<i>H</i>-1,4-epoxy-1-benzazepine
 are isomorphous but not strictly isostructural
;
_journal_coeditor_code SK3435
_journal_issue 5
_journal_name_full 'Acta Crystallographica Section C'
_journal_page_first o195
_journal_page_last o198
_journal_paper_doi 10.1107/S010827011201654X
_journal_volume 68
_journal_year 2012
_chemical_formula_iupac 'C18 H18 F N O'
_chemical_formula_moiety 'C18 H18 F N O'
_chemical_formula_sum 'C18 H18 F N O'
_chemical_formula_weight 283.33
_chemical_name_systematic
;
(2<i>RS</i>,4<i>RS</i>)-7-Fluoro-2-(2-phenylethyl)-2,3,4,5-tetrahydro-
1<i>H</i>-1,4-epoxy-1-benzazepine
;
_space_group_IT_number 14
_symmetry_cell_setting monoclinic
_symmetry_space_group_name_Hall '-P 2ybc'
_symmetry_space_group_name_H-M 'P 1 21/c 1'
_atom_sites_solution_hydrogens geom
_atom_sites_solution_primary direct
_atom_sites_solution_secondary difmap
_cell_angle_alpha 90.00
_cell_angle_beta 99.565(3)
_cell_angle_gamma 90.00
_cell_formula_units_Z 4
_cell_length_a 9.6285(4)
_cell_length_b 11.2875(5)
_cell_length_c 13.5147(6)
_cell_measurement_reflns_used 3324
_cell_measurement_temperature 120(2)
_cell_measurement_theta_max 27.51
_cell_measurement_theta_min 2.80
_cell_volume 1448.38(11)
_computing_cell_refinement 'DIRAX/LSQ (Duisenberg <i>et al.</i>, 2000)'
_computing_data_collection 'COLLECT (Nonius, 1999)'
_computing_data_reduction 'EVALCCD (Duisenberg <i>et al.</i>, 2003)'
_computing_molecular_graphics 'PLATON (Spek, 2009)'
_computing_publication_material
;
SHELXL97 (Sheldrick, 2008) and PLATON (Spek, 2009)
;
_computing_structure_refinement 'SHELXL97 (Sheldrick, 2008)'
_computing_structure_solution 'SIR2004 (Burla <i>et al.</i>, 2005)'
_diffrn_ambient_temperature 120(2)
_diffrn_detector_area_resol_mean 9.091
_diffrn_measured_fraction_theta_full 0.999
_diffrn_measured_fraction_theta_max 0.999
_diffrn_measurement_device_type 'Bruker Nonius KappaCCD area-detector'
_diffrn_measurement_method '\f and \w scans'
_diffrn_radiation_monochromator graphite
_diffrn_radiation_source 'Bruker Nonius FR591 rotating anode'
_diffrn_radiation_type 'Mo K\a'
_diffrn_radiation_wavelength 0.71073
_diffrn_reflns_av_R_equivalents 0.0676
_diffrn_reflns_av_sigmaI/netI 0.0614
_diffrn_reflns_limit_h_max 12
_diffrn_reflns_limit_h_min -12
_diffrn_reflns_limit_k_max 14
_diffrn_reflns_limit_k_min -14
_diffrn_reflns_limit_l_max 17
_diffrn_reflns_limit_l_min -17
_diffrn_reflns_number 20017
_diffrn_reflns_theta_full 27.51
_diffrn_reflns_theta_max 27.51
_diffrn_reflns_theta_min 2.80
_diffrn_standards_decay_% 0
_diffrn_standards_interval_count 0
_diffrn_standards_interval_time 0
_diffrn_standards_number 0
_exptl_absorpt_coefficient_mu 0.089
_exptl_absorpt_correction_T_max 0.986
_exptl_absorpt_correction_T_min 0.961
_exptl_absorpt_correction_type multi-scan
_exptl_absorpt_process_details '(SADABS; Sheldrick, 2003)'
_exptl_crystal_colour colourless
_exptl_crystal_density_diffrn 1.299
_exptl_crystal_density_method 'not measured'
_exptl_crystal_description block
_exptl_crystal_F_000 600
_exptl_crystal_size_max 0.45
_exptl_crystal_size_mid 0.31
_exptl_crystal_size_min 0.16
_refine_diff_density_max 0.198
_refine_diff_density_min -0.221
_refine_ls_extinction_method none
_refine_ls_goodness_of_fit_ref 1.035
_refine_ls_hydrogen_treatment constr
_refine_ls_matrix_type full
_refine_ls_number_parameters 190
_refine_ls_number_reflns 3324
_refine_ls_number_restraints 0
_refine_ls_restrained_S_all 1.035
_refine_ls_R_factor_all 0.1073
_refine_ls_R_factor_gt 0.0491
_refine_ls_shift/su_max 0.001
_refine_ls_shift/su_mean 0.000
_refine_ls_structure_factor_coef Fsqd
_refine_ls_weighting_details 'w = 1/[\s^2^(Fo^2^)+(0.0427P)^2^+0.4791P] where P=(Fo^2^+2Fc^2^)/3'
_refine_ls_weighting_scheme calc
_refine_ls_wR_factor_gt 0.0947
_refine_ls_wR_factor_ref 0.1169
_reflns_number_gt 2004
_reflns_number_total 3324
_reflns_threshold_expression I>2\s(I)
_cod_data_source_file sk3435.cif
_cod_data_source_block I
_cod_original_sg_symbol_H-M 'P 21/c'
_cod_database_code 2018485
_cod_database_fobs_code 2018485

loop_
_symmetry_equiv_pos_as_xyz
'x, y, z'
'-x, y+1/2, -z+1/2'
'-x, -y, -z'
'x, -y-1/2, z-1/2'

loop_
_atom_site_type_symbol
_atom_site_label
_atom_site_fract_x
_atom_site_fract_y
_atom_site_fract_z
_atom_site_U_iso_or_equiv
_atom_site_adp_type
_atom_site_calc_flag
_atom_site_refinement_flags
_atom_site_occupancy
_atom_site_symmetry_multiplicity
N N1 0.59693(15) 0.58170(13) 0.32908(10) 0.0235(4) Uani d . 1 1
C C2 0.59285(19) 0.46297(15) 0.37747(13) 0.0235(4) Uani d . 1 1
H H2 0.5985 0.4722 0.4516 0.028 Uiso calc R 1 1
C C3 0.44774(19) 0.41139(16) 0.33073(13) 0.0257(4) Uani d . 1 1
H H3A 0.4572 0.3294 0.3067 0.031 Uiso calc R 1 1
H H3B 0.3821 0.4116 0.3798 0.031 Uiso calc R 1 1
C C4 0.39692(19) 0.49517(16) 0.24318(13) 0.0260(4) Uani d . 1 1
H H4 0.3564 0.4495 0.1817 0.031 Uiso calc R 1 1
C C5 0.29254(19) 0.58747(16) 0.26785(13) 0.0270(4) Uani d . 1 1
H H5A 0.2527 0.6316 0.2064 0.032 Uiso calc R 1 1
H H5B 0.2142 0.5479 0.2938 0.032 Uiso calc R 1 1
C C5a 0.36658(19) 0.67200(15) 0.34554(13) 0.0233(4) Uani d . 1 1
C C6 0.2928(2) 0.75762(16) 0.39015(13) 0.0266(4) Uani d . 1 1
H H6 0.1936 0.7645 0.3717 0.032 Uiso calc R 1 1
C C7 0.3655(2) 0.83210(16) 0.46127(13) 0.0271(4) Uani d . 1 1
F F7 0.29029(12) 0.91484(9) 0.50416(8) 0.0378(3) Uani d . 1 1
C C8 0.5089(2) 0.82680(16) 0.49151(13) 0.0268(4) Uani d . 1 1
H H8 0.5556 0.8785 0.5418 0.032 Uiso calc R 1 1
C C9 0.5830(2) 0.74319(15) 0.44597(13) 0.0245(4) Uani d . 1 1
H H9 0.6825 0.7380 0.4643 0.029 Uiso calc R 1 1
C C9a 0.51255(19) 0.66690(15) 0.37359(13) 0.0223(4) Uani d . 1 1
O O14 0.52379(13) 0.55798(11) 0.22789(8) 0.0281(3) Uani d . 1 1
C C21 0.71349(19) 0.38671(16) 0.35503(13) 0.0266(4) Uani d . 1 1
H H21A 0.7095 0.3843 0.2814 0.032 Uiso calc R 1 1
H H21B 0.6985 0.3049 0.3774 0.032 Uiso calc R 1 1
C C22 0.86159(19) 0.42607(17) 0.40323(14) 0.0310(5) Uani d . 1 1
H H22A 0.8815 0.5057 0.3782 0.037 Uiso calc R 1 1
H H22B 0.8675 0.4308 0.4770 0.037 Uiso calc R 1 1
C C221 0.96877(18) 0.33860(17) 0.37783(14) 0.0287(4) Uani d . 1 1
C C222 1.0046(2) 0.23890(18) 0.43690(15) 0.0337(5) Uani d . 1 1
H H222 0.9673 0.2296 0.4972 0.040 Uiso calc R 1 1
C C223 1.0936(2) 0.15280(19) 0.40971(17) 0.0413(5) Uani d . 1 1
H H223 1.1160 0.0851 0.4510 0.050 Uiso calc R 1 1
C C224 1.1497(2) 0.1651(2) 0.32291(18) 0.0453(6) Uani d . 1 1
H H224 1.2113 0.1064 0.3043 0.054 Uiso calc R 1 1
C C225 1.1156(2) 0.2635(2) 0.26324(17) 0.0436(6) Uani d . 1 1
H H225 1.1540 0.2725 0.2033 0.052 Uiso calc R 1 1
C C226 1.0259(2) 0.34936(18) 0.29000(15) 0.0357(5) Uani d . 1 1
H H226 1.0030 0.4164 0.2480 0.043 Uiso calc R 1 1

loop_
_atom_site_aniso_label
_atom_site_aniso_U_11
_atom_site_aniso_U_22
_atom_site_aniso_U_33
_atom_site_aniso_U_12
_atom_site_aniso_U_13
_atom_site_aniso_U_23
N1 0.0292(9) 0.0230(8) 0.0181(7) -0.0009(7) 0.0034(6) -0.0020(6)
C2 0.0280(10) 0.0223(9) 0.0205(9) 0.0007(8) 0.0050(8) 0.0007(7)
C3 0.0291(10) 0.0219(9) 0.0270(10) 0.0010(9) 0.0073(8) 0.0004(8)
C4 0.0295(11) 0.0243(10) 0.0240(9) -0.0054(9) 0.0033(8) -0.0018(8)
C5 0.0274(10) 0.0263(10) 0.0261(10) -0.0015(9) 0.0003(8) 0.0024(8)
C5a 0.0263(10) 0.0214(9) 0.0218(9) 0.0007(8) 0.0031(8) 0.0049(8)
C6 0.0249(10) 0.0274(10) 0.0275(10) 0.0039(9) 0.0040(8) 0.0068(8)
C7 0.0358(11) 0.0217(10) 0.0256(10) 0.0080(9) 0.0105(9) 0.0025(8)
F7 0.0437(7) 0.0322(6) 0.0388(6) 0.0124(6) 0.0108(5) -0.0047(5)
C8 0.0331(11) 0.0223(10) 0.0245(9) -0.0008(9) 0.0036(8) 0.0013(8)
C9 0.0248(10) 0.0223(10) 0.0261(10) -0.0015(8) 0.0034(8) 0.0028(8)
C9a 0.0265(10) 0.0195(9) 0.0216(9) 0.0012(8) 0.0055(8) 0.0049(8)
O14 0.0329(8) 0.0329(7) 0.0188(6) -0.0055(6) 0.0050(5) -0.0002(6)
C21 0.0282(10) 0.0249(10) 0.0274(10) 0.0009(9) 0.0065(8) -0.0025(8)
C22 0.0303(11) 0.0282(10) 0.0332(11) 0.0016(9) 0.0017(9) -0.0040(9)
C221 0.0204(10) 0.0301(11) 0.0347(11) -0.0024(9) 0.0014(8) -0.0084(9)
C222 0.0245(11) 0.0376(12) 0.0381(11) 0.0033(9) 0.0023(9) -0.0026(10)
C223 0.0283(11) 0.0359(12) 0.0568(14) 0.0064(10) -0.0020(10) -0.0069(11)
C224 0.0204(11) 0.0532(15) 0.0607(15) 0.0033(11) 0.0022(10) -0.0286(13)
C225 0.0280(11) 0.0599(16) 0.0443(13) -0.0085(12) 0.0103(10) -0.0164(12)
C226 0.0276(11) 0.0401(12) 0.0393(12) -0.0069(10) 0.0049(9) -0.0063(10)

loop_
_atom_type_symbol
_atom_type_description
_atom_type_scat_dispersion_real
_atom_type_scat_dispersion_imag
_atom_type_scat_source
C C 0.0033 0.0016 'International Tables Vol C Tables 4.2.6.8 and 6.1.1.4'
H H 0.0000 0.0000 'International Tables Vol C Tables 4.2.6.8 and 6.1.1.4'
F F 0.0171 0.0103 'International Tables Vol C Tables 4.2.6.8 and 6.1.1.4'
N N 0.0061 0.0033 'International Tables Vol C Tables 4.2.6.8 and 6.1.1.4'
O O 0.0106 0.0060 'International Tables Vol C Tables 4.2.6.8 and 6.1.1.4'

loop_
_geom_angle_atom_site_label_1
_geom_angle_atom_site_label_2
_geom_angle_atom_site_label_3
_geom_angle
C9a N1 O14 107.12(13)
C9a N1 C2 110.82(13)
O14 N1 C2 101.67(12)
N1 C2 C21 110.17(14)
N1 C2 C3 104.26(14)
C21 C2 C3 111.98(14)
N1 C2 H2 110.1
C21 C2 H2 110.1
C3 C2 H2 110.1
C4 C3 C2 103.53(14)
C4 C3 H3A 111.1
C2 C3 H3A 111.1
C4 C3 H3B 111.1
C2 C3 H3B 111.1
H3A C3 H3B 109.0
O14 C4 C5 107.32(14)
O14 C4 C3 104.04(14)
C5 C4 C3 113.05(14)
O14 C4 H4 110.7
C5 C4 H4 110.7
C3 C4 H4 110.7
C5a C5 C4 109.43(15)
C5a C5 H5A 109.8
C4 C5 H5A 109.8
C5a C5 H5B 109.8
C4 C5 H5B 109.8
H5A C5 H5B 108.2
C6 C5a C9a 118.27(17)
C6 C5a C5 121.61(16)
C9a C5a C5 120.12(16)
C7 C6 C5a 119.28(17)
C7 C6 H6 120.4
C5a C6 H6 120.4
F7 C7 C8 118.67(16)
F7 C7 C6 118.01(16)
C8 C7 C6 123.32(17)
C7 C8 C9 117.60(17)
C7 C8 H8 121.2
C9 C8 H8 121.2
C8 C9 C9a 120.38(17)
C8 C9 H9 119.8
C9a C9 H9 119.8
C9 C9a C5a 121.13(16)
C9 C9a N1 117.36(15)
C5a C9a N1 121.51(16)
N1 O14 C4 104.04(11)
C2 C21 C22 116.12(15)
C2 C21 H21A 108.3
C22 C21 H21A 108.3
C2 C21 H21B 108.3
C22 C21 H21B 108.3
H21A C21 H21B 107.4
C221 C22 C21 109.70(15)
C221 C22 H22A 109.7
C21 C22 H22A 109.7
C221 C22 H22B 109.7
C21 C22 H22B 109.7
H22A C22 H22B 108.2
C222 C221 C226 117.66(18)
C222 C221 C22 120.88(17)
C226 C221 C22 121.23(18)
C223 C222 C221 121.4(2)
C223 C222 H222 119.3
C221 C222 H222 119.3
C224 C223 C222 120.2(2)
C224 C223 H223 119.9
C222 C223 H223 119.9
C223 C224 C225 119.3(2)
C223 C224 H224 120.4
C225 C224 H224 120.4
C224 C225 C226 120.6(2)
C224 C225 H225 119.7
C226 C225 H225 119.7
C225 C226 C221 120.9(2)
C225 C226 H226 119.6
C221 C226 H226 119.6

loop_
_geom_bond_atom_site_label_1
_geom_bond_atom_site_label_2
_geom_bond_distance
N1 C9a 1.452(2)
N1 O14 1.4553(17)
N1 C2 1.495(2)
C2 C21 1.516(2)
C2 C3 1.548(2)
C2 H2 1.0000
C3 C4 1.530(2)
C3 H3A 0.9900
C3 H3B 0.9900
C4 O14 1.457(2)
C4 C5 1.522(2)
C4 H4 1.0000
C5 C5a 1.507(2)
C5 H5A 0.9900
C5 H5B 0.9900
C5a C6 1.394(2)
C5a C9a 1.395(2)
C6 C7 1.377(3)
C6 H6 0.9500
C7 F7 1.368(2)
C7 C8 1.375(3)
C8 C9 1.387(2)
C8 H8 0.9500
C9 C9a 1.392(2)
C9 H9 0.9500
C21 C22 1.532(3)
C21 H21A 0.9900
C21 H21B 0.9900
C22 C221 1.509(3)
C22 H22A 0.9900
C22 H22B 0.9900
C221 C222 1.390(3)
C221 C226 1.394(3)
C222 C223 1.385(3)
C222 H222 0.9500
C223 C224 1.378(3)
C223 H223 0.9500
C224 C225 1.380(3)
C224 H224 0.9500
C225 C226 1.386(3)
C225 H225 0.9500
C226 H226 0.9500

loop_
_geom_torsion_atom_site_label_1
_geom_torsion_atom_site_label_2
_geom_torsion_atom_site_label_3
_geom_torsion_atom_site_label_4
_geom_torsion
C9a N1 C2 C21 -162.34(14)
O14 N1 C2 C21 84.07(16)
C9a N1 C2 C3 77.34(16)
O14 N1 C2 C3 -36.25(15)
N1 C2 C3 C4 11.95(16)
C21 C2 C3 C4 -107.15(16)
C2 C3 C4 O14 16.74(16)
C2 C3 C4 C5 -99.36(16)
O14 C4 C5 C5a -46.56(18)
C3 C4 C5 C5a 67.57(19)
C4 C5 C5a C6 -172.79(15)
C4 C5 C5a C9a 8.1(2)
C9a C5a C6 C7 -1.3(2)
C5 C5a C6 C7 179.53(16)
C5a C6 C7 F7 -179.67(15)
C5a C6 C7 C8 -0.1(3)
F7 C7 C8 C9 -179.17(15)
C6 C7 C8 C9 1.3(3)
C7 C8 C9 C9a -1.0(3)
C8 C9 C9a C5a -0.4(3)
C8 C9 C9a N1 179.97(15)
C6 C5a C9a C9 1.5(2)
C5 C5a C9a C9 -179.29(16)
C6 C5a C9a N1 -178.82(15)
C5 C5a C9a N1 0.4(2)
O14 N1 C9a C9 -150.96(14)
C2 N1 C9a C9 98.94(17)
O14 N1 C9a C5a 29.4(2)
C2 N1 C9a C5a -80.73(19)
C9a N1 O14 C4 -67.96(15)
C2 N1 O14 C4 48.36(15)
C5 C4 O14 N1 79.43(15)
C3 C4 O14 N1 -40.62(15)
N1 C2 C21 C22 68.0(2)
C3 C2 C21 C22 -176.49(15)
C2 C21 C22 C221 177.41(15)
C21 C22 C221 C222 -87.2(2)
C21 C22 C221 C226 87.1(2)
C226 C221 C222 C223 -0.2(3)
C22 C221 C222 C223 174.38(18)
C221 C222 C223 C224 0.5(3)
C222 C223 C224 C225 -0.4(3)
C223 C224 C225 C226 0.0(3)
C224 C225 C226 C221 0.4(3)
C222 C221 C226 C225 -0.3(3)
C22 C221 C226 C225 -174.79(18)
